data_2021917
loop_
_publ_author_name
'Mishra, Risha'
'Pallepogu, Raghavaiah'

_publ_section_title
;
 Supramolecular heterosynthon assemblies of ortho-phenylenediamine with
 substituted aromatic carboxylic acids
;
_journal_coeditor_code EB5067
_journal_issue 1
_journal_name_full 'Acta Crystallographica Section B Structural Science, Crystal Engineering and Materials'
_journal_page_first 32
_journal_paper_doi 10.1107/S2052520617014299
_journal_volume 74
_journal_year 2018
_chemical_formula_moiety 'C7 H4 N O4, C6 H9 N2'
_chemical_formula_sum 'C13 H13 N3 O4'
_chemical_formula_weight 275.26
_space_group_crystal_system monoclinic
_space_group_IT_number 4
_space_group_name_Hall 'P 2yb'
_space_group_name_H-M_alt 'P 1 21 1'
_atom_sites_solution_hydrogens mixed
_atom_sites_solution_primary direct
_audit_creation_date 2017-04-20
_audit_creation_method
;
Olex2 1.2
(compiled 2017.03.28 svn.r3405 for OlexSys, GUI svn.r5335)
;
_cell_angle_alpha 90
_cell_angle_beta 91.021(4)
_cell_angle_gamma 90
_cell_formula_units_Z 2
_cell_length_a 8.881(2)
_cell_length_b 6.0754(16)
_cell_length_c 11.995(3)
_cell_measurement_reflns_used 1756
_cell_measurement_temperature 298(2)
_cell_measurement_theta_max 25.01
_cell_measurement_theta_min 2.29
_cell_volume 647.1(3)
_computing_molecular_graphics 'Olex2 (Dolomanov et al., 2009)'
_computing_publication_material 'Olex2 (Dolomanov et al., 2009)'
_computing_structure_refinement 'ShelXL (Sheldrick, 2015)'
_computing_structure_solution 'ShelXS (Sheldrick, 2008)'
_diffrn_ambient_temperature 298.15
_diffrn_detector 'CCD area detector'
_diffrn_detector_type 'Bruker SMART CCD 1K area detector'
_diffrn_measured_fraction_theta_full 0.982
_diffrn_measured_fraction_theta_max 0.983
_diffrn_measurement_device 'three-circle diffractometer'
_diffrn_measurement_device_type 'CCD area detector'
_diffrn_measurement_method 'phi and omega scans'
_diffrn_radiation_monochromator graphite
_diffrn_radiation_probe x-ray
_diffrn_radiation_type MoK\a
_diffrn_radiation_wavelength 0.71073
_diffrn_reflns_av_R_equivalents 0.0180
_diffrn_reflns_av_unetI/netI 0.0409
_diffrn_reflns_Laue_measured_fraction_full 0.982
_diffrn_reflns_Laue_measured_fraction_max 0.983
_diffrn_reflns_limit_h_max 10
_diffrn_reflns_limit_h_min -10
_diffrn_reflns_limit_k_max 7
_diffrn_reflns_limit_k_min -7
_diffrn_reflns_limit_l_max 12
_diffrn_reflns_limit_l_min -14
_diffrn_reflns_number 2914
_diffrn_reflns_point_group_measured_fraction_full 0.892
_diffrn_reflns_point_group_measured_fraction_max 0.892
_diffrn_reflns_theta_full 25.000
_diffrn_reflns_theta_max 24.978
_diffrn_reflns_theta_min 1.698
_diffrn_source 'sealed X-ray tube'
_diffrn_source_target Mo
_exptl_absorpt_coefficient_mu 0.107
_exptl_absorpt_correction_type none
_exptl_crystal_density_diffrn 1.413
_exptl_crystal_description plate
_exptl_crystal_F_000 288
_exptl_crystal_size_max 0.38
_exptl_crystal_size_mid 0.12
_exptl_crystal_size_min 0.09
_refine_diff_density_max 0.161
_refine_diff_density_min -0.159
_refine_diff_density_rms 0.039
_refine_ls_abs_structure_details
;
 Flack x determined using 533 quotients [(I+)-(I-)]/[(I+)+(I-)]
 (Parsons and Flack (2004), Acta Cryst. A60, s61).
;
_refine_ls_abs_structure_Flack 0.2(10)
_refine_ls_extinction_method none
_refine_ls_goodness_of_fit_ref 1.041
_refine_ls_hydrogen_treatment mixed
_refine_ls_matrix_type full
_refine_ls_number_parameters 201
_refine_ls_number_reflns 2026
_refine_ls_number_restraints 5
_refine_ls_restrained_S_all 1.042
_refine_ls_R_factor_all 0.0645
_refine_ls_R_factor_gt 0.0499
_refine_ls_shift/su_max 0.000
_refine_ls_shift/su_mean 0.000
_refine_ls_structure_factor_coef Fsqd
_refine_ls_weighting_details
;
 w=1/[\s^2^(Fo^2^)+(0.0690P)^2^]
 where P=(Fo^2^+2Fc^2^)/3
;
_refine_ls_weighting_scheme calc
_refine_ls_wR_factor_gt 0.1161
_refine_ls_wR_factor_ref 0.1256
_reflns_Friedel_coverage 0.644
_reflns_Friedel_fraction_full 0.780
_reflns_Friedel_fraction_max 0.781
_reflns_number_gt 1635
_reflns_number_total 2026
_reflns_threshold_expression 'I > 2\s(I)'
_cod_data_source_file eb5067sup1.cif
_cod_data_source_block OPDPNB
_cod_database_code 2021917
_shelxl_version_number 2012-9
_shelx_space_group_comment
;
The symmetry employed for this shelxl refinement is uniquely defined
by the following loop, which should always be used as a source of
symmetry information in preference to the above space-group names.
They are only intended as comments.
;
_shelx_estimated_absorpt_t_max 0.990
_shelx_estimated_absorpt_t_min 0.960
_olex2_refinement_description
;
1. Fixed Uiso
 At 1.2 times of:
  All C(H) groups
2. Restrained distances
 N1-H1B
 0.85 with sigma of 0.02
 N1-H1A
 0.89 with sigma of 0.02
 N1-H1C
 0.87 with sigma of 0.02
 N2-H2B
 0.85 with sigma of 0.02
3.a Aromatic/amide H refined with riding coordinates:
 C3(H3), C4(H4), C5(H5), C6(H6), C8(H8), C9(H9), C11(H11), C12(H12)
;
_olex2_submission_special_instructions 'No special instructions were received'

loop_
_space_group_symop_operation_xyz
'x, y, z'
'-x, y+1/2, -z'

loop_
_atom_site_label
_atom_site_type_symbol
_atom_site_fract_x
_atom_site_fract_y
_atom_site_fract_z
_atom_site_U_iso_or_equiv
_atom_site_adp_type
_atom_site_occupancy
_atom_site_site_symmetry_order
_atom_site_calc_flag
_atom_site_refinement_flags_posn
C1 C 0.2701(4) 0.6539(6) 0.4059(3) 0.0339(10) Uani 1 1 d .
C2 C 0.3039(4) 0.8534(7) 0.4586(3) 0.0360(10) Uani 1 1 d .
C3 C 0.4283(5) 0.9672(8) 0.4204(4) 0.0456(12) Uani 1 1 d .
H3 H 0.4525 1.1024 0.4523 0.055 Uiso 1 1 calc R
C4 C 0.5164(5) 0.8871(9) 0.3376(4) 0.0522(13) Uani 1 1 d .
H4 H 0.5983 0.9683 0.3135 0.063 Uiso 1 1 calc R
C5 C 0.4838(5) 0.6849(9) 0.2896(4) 0.0555(13) Uani 1 1 d .
H5 H 0.5449 0.6278 0.2345 0.067 Uiso 1 1 calc R
C6 C 0.3594(5) 0.5696(8) 0.3246(4) 0.0440(11) Uani 1 1 d .
H6 H 0.3362 0.4339 0.2928 0.053 Uiso 1 1 calc R
C7 C 0.9305(4) 0.4031(7) 0.8018(3) 0.0373(10) Uani 1 1 d .
C8 C 0.9650(5) 0.1954(7) 0.8420(4) 0.0419(10) Uani 1 1 d .
H8 H 1.0410 0.1141 0.8090 0.050 Uiso 1 1 calc R
C9 C 0.8885(5) 0.1079(8) 0.9299(4) 0.0461(12) Uani 1 1 d .
H9 H 0.9125 -0.0312 0.9573 0.055 Uiso 1 1 calc R
C10 C 0.7759(5) 0.2293(9) 0.9767(4) 0.0492(12) Uani 1 1 d .
C11 C 0.7394(5) 0.4367(9) 0.9407(4) 0.0563(13) Uani 1 1 d .
H11 H 0.6638 0.5170 0.9747 0.068 Uiso 1 1 calc R
C12 C 0.8179(5) 0.5233(8) 0.8527(4) 0.0497(13) Uani 1 1 d .
H12 H 0.7950 0.6641 0.8271 0.060 Uiso 1 1 calc R
C13 C 1.0110(5) 0.4992(7) 0.7031(4) 0.0412(12) Uani 1 1 d .
N1 N 0.1308(4) 0.5412(6) 0.4363(3) 0.0401(9) Uani 1 1 d D
N2 N 0.2128(5) 0.9390(7) 0.5413(4) 0.0479(10) Uani 1 1 d D
N3 N 0.6899(6) 0.1334(9) 1.0686(4) 0.0733(14) Uani 1 1 d .
O1 O 1.0015(4) 0.7027(5) 0.6879(3) 0.0587(10) Uani 1 1 d .
O2 O 1.0811(3) 0.3685(5) 0.6412(2) 0.0456(8) Uani 1 1 d .
O3 O 0.6015(7) 0.2482(10) 1.1162(5) 0.130(2) Uani 1 1 d .
O4 O 0.7086(5) -0.0577(9) 1.0912(4) 0.1011(15) Uani 1 1 d .
H1A H 0.050(4) 0.633(7) 0.417(4) 0.077(17) Uiso 1 1 d D
H1B H 0.115(5) 0.425(6) 0.395(3) 0.057(15) Uiso 1 1 d D
H1C H 0.133(6) 0.497(10) 0.509(3) 0.081(19) Uiso 1 1 d D
H2A H 0.258(6) 1.052(11) 0.583(5) 0.079(18) Uiso 1 1 d .
H2B H 0.168(6) 0.846(9) 0.586(4) 0.09(2) Uiso 1 1 d D

loop_
_atom_site_aniso_label
_atom_site_aniso_U_11
_atom_site_aniso_U_22
_atom_site_aniso_U_33
_atom_site_aniso_U_23
_atom_site_aniso_U_13
_atom_site_aniso_U_12
C1 0.035(2) 0.033(2) 0.034(2) 0.003(2) 0.0019(17) -0.0012(18)
C2 0.035(2) 0.034(2) 0.039(2) 0.003(2) -0.0019(19) 0.002(2)
C3 0.047(3) 0.045(3) 0.045(3) 0.003(2) -0.003(2) -0.007(2)
C4 0.040(2) 0.064(3) 0.052(3) 0.010(3) 0.003(2) -0.012(3)
C5 0.046(3) 0.075(4) 0.046(3) 0.010(3) 0.013(2) 0.006(3)
C6 0.049(2) 0.041(3) 0.042(3) -0.001(2) 0.002(2) 0.005(2)
C7 0.046(2) 0.034(3) 0.032(2) -0.004(2) -0.0023(18) 0.002(2)
C8 0.051(2) 0.036(2) 0.039(2) 0.001(2) 0.001(2) 0.005(2)
C9 0.058(3) 0.039(3) 0.041(2) 0.005(2) 0.000(2) 0.000(2)
C10 0.057(3) 0.052(3) 0.039(3) 0.007(2) 0.007(2) -0.009(2)
C11 0.059(3) 0.057(3) 0.054(3) -0.004(3) 0.015(2) 0.008(3)
C12 0.063(3) 0.037(3) 0.049(3) 0.005(2) 0.004(3) 0.009(2)
C13 0.048(3) 0.042(3) 0.034(3) 0.004(2) -0.005(2) -0.002(2)
N1 0.041(2) 0.034(2) 0.046(2) -0.0024(18) 0.0037(18) -0.0032(17)
N2 0.050(2) 0.041(2) 0.052(3) -0.014(2) 0.009(2) -0.0002(19)
N3 0.084(3) 0.072(4) 0.065(3) 0.008(3) 0.030(3) -0.001(3)
O1 0.079(2) 0.0380(19) 0.060(2) 0.0126(17) 0.0119(18) 0.0011(17)
O2 0.0544(17) 0.0425(18) 0.0401(17) -0.0035(16) 0.0100(14) 0.0023(15)
O3 0.169(5) 0.105(4) 0.120(4) 0.012(4) 0.099(4) 0.008(4)
O4 0.113(3) 0.086(3) 0.106(4) 0.040(3) 0.044(3) 0.003(3)

loop_
_atom_type_symbol
_atom_type_description
_atom_type_scat_dispersion_real
_atom_type_scat_dispersion_imag
_atom_type_scat_source
C C 0.0033 0.0016 'International Tables Vol C Tables 4.2.6.8 and 6.1.1.4'
H H 0.0000 0.0000 'International Tables Vol C Tables 4.2.6.8 and 6.1.1.4'
N N 0.0061 0.0033 'International Tables Vol C Tables 4.2.6.8 and 6.1.1.4'
O O 0.0106 0.0060 'International Tables Vol C Tables 4.2.6.8 and 6.1.1.4'

loop_
_geom_angle_atom_site_label_1
_geom_angle_atom_site_label_2
_geom_angle_atom_site_label_3
_geom_angle
C2 C1 N1 117.9(3)
C6 C1 C2 121.7(4)
C6 C1 N1 120.4(4)
C3 C2 C1 116.6(4)
C3 C2 N2 121.7(4)
N2 C2 C1 121.6(4)
C2 C3 H3 118.9
C4 C3 C2 122.2(4)
C4 C3 H3 118.9
C3 C4 H4 120.0
C3 C4 C5 120.1(4)
C5 C4 H4 120.0
C4 C5 H5 120.5
C6 C5 C4 119.1(5)
C6 C5 H5 120.5
C1 C6 C5 120.3(4)
C1 C6 H6 119.9
C5 C6 H6 119.9
C8 C7 C12 118.9(4)
C8 C7 C13 121.3(4)
C12 C7 C13 119.7(4)
C7 C8 H8 119.6
C9 C8 C7 120.8(4)
C9 C8 H8 119.6
C8 C9 H9 120.6
C10 C9 C8 118.8(4)
C10 C9 H9 120.6
C9 C10 N3 119.0(5)
C11 C10 C9 122.4(5)
C11 C10 N3 118.5(5)
C10 C11 H11 120.9
C10 C11 C12 118.2(5)
C12 C11 H11 120.9
C7 C12 H12 119.5
C11 C12 C7 120.9(4)
C11 C12 H12 119.5
O1 C13 C7 117.6(4)
O1 C13 O2 124.7(4)
O2 C13 C7 117.7(4)
C1 N1 H1A 108(3)
C1 N1 H1B 112(3)
C1 N1 H1C 112(3)
H1A N1 H1B 103(4)
H1A N1 H1C 114(5)
H1B N1 H1C 108(5)
C2 N2 H2A 114(3)
C2 N2 H2B 118(4)
H2A N2 H2B 110(5)
O3 N3 C10 118.5(6)
O3 N3 O4 122.8(5)
O4 N3 C10 118.6(5)

loop_
_geom_bond_atom_site_label_1
_geom_bond_atom_site_label_2
_geom_bond_distance
C1 C2 1.397(6)
C1 C6 1.367(6)
C1 N1 1.466(5)
C2 C3 1.388(6)
C2 N2 1.391(6)
C3 H3 0.9300
C3 C4 1.364(6)
C4 H4 0.9300
C4 C5 1.385(7)
C5 H5 0.9300
C5 C6 1.380(6)
C6 H6 0.9300
C7 C8 1.384(6)
C7 C12 1.389(6)
C7 C13 1.511(6)
C8 H8 0.9300
C8 C9 1.372(6)
C9 H9 0.9300
C9 C10 1.371(6)
C10 C11 1.369(8)
C10 N3 1.473(6)
C11 H11 0.9300
C11 C12 1.379(7)
C12 H12 0.9300
C13 O1 1.252(5)
C13 O2 1.259(5)
N1 H1A 0.93(2)
N1 H1B 0.87(2)
N1 H1C 0.92(3)
N2 H2A 0.93(6)
N2 H2B 0.88(3)
N3 O3 1.202(7)
N3 O4 1.203(6)

loop_
_geom_hbond_atom_site_label_D
_geom_hbond_atom_site_label_H
_geom_hbond_atom_site_label_A
_geom_hbond_distance_DH
_geom_hbond_distance_HA
_geom_hbond_distance_DA
_geom_hbond_angle_DHA
_geom_hbond_site_symmetry_A
N1 H1A N2 0.93(2) 2.67(5) 3.131(5) 111(4) 2_546
N1 H1A N2 0.93(2) 2.67(5) 3.131(5) 111(4) 2_546
N1 H1A O2 0.93(2) 1.97(3) 2.881(5) 166(5) 2_656
N1 H1A O2 0.93(2) 1.97(3) 2.881(5) 166(5) 2_656
N1 H1B O1 0.87(2) 1.96(3) 2.787(5) 158(4) 2_646
N1 H1B O1 0.87(2) 1.96(3) 2.787(5) 158(4) 2_646
N1 H1C O2 0.92(3) 1.83(3) 2.716(5) 162(5) 1_455
N1 H1C O2 0.92(3) 1.83(3) 2.716(5) 162(5) 1_455
N2 H2A O2 0.93(6) 2.59(6) 3.109(5) 116(4) 1_465
N2 H2A O2 0.93(6) 2.59(6) 3.109(5) 116(4) 1_465
N2 H2B O1 0.88(3) 2.13(3) 2.966(6) 160(5) 1_455
N2 H2B O1 0.88(3) 2.13(3) 2.966(6) 160(5) 1_455
